data_2222457
loop_
_publ_author_name
'Fun, Hoong-Kun'
'Quah, Ching Kheng'
'Padaki, Mahesh'
'Malladi, Shridhar'
'Isloor, Arun M.'

_publ_section_title
;
 (<i>E</i>)-1-(4-Chlorophenyl)ethanone semicarbazone
;
_journal_coeditor_code SJ2631
_journal_issue 7
_journal_name_full 'Acta Crystallographica Section E'
_journal_page_first o1634
_journal_page_last o1635
_journal_paper_doi 10.1107/S160053680902279X
_journal_volume 65
_journal_year 2009
_chemical_formula_iupac 'C9 H10 Cl N3 O'
_chemical_formula_moiety 'C9 H10 Cl N3 O'
_chemical_formula_sum 'C9 H10 Cl N3 O'
_chemical_formula_weight 211.65
_chemical_name_systematic
;
(<i>E</i>)-1-(4-Chlorophenyl)ethanone semicarbazone
;
_space_group_IT_number 15
_symmetry_cell_setting monoclinic
_symmetry_space_group_name_Hall '-C 2yc'
_symmetry_space_group_name_H-M 'C 1 2/c 1'
_atom_sites_solution_hydrogens geom
_atom_sites_solution_primary direct
_atom_sites_solution_secondary difmap
_audit_creation_method SHELXL-97
_cell_angle_alpha 90.00
_cell_angle_beta 109.6330(10)
_cell_angle_gamma 90.00
_cell_formula_units_Z 8
_cell_length_a 21.8191(4)
_cell_length_b 7.04840(10)
_cell_length_c 13.7249(2)
_cell_measurement_reflns_used 6351
_cell_measurement_temperature 100.00(10)
_cell_measurement_theta_max 32.05
_cell_measurement_theta_min 3.11
_cell_volume 1988.04(6)
_computing_cell_refinement 'SAINT (Bruker, 2005)'
_computing_data_collection 'APEX2 (Bruker, 2005)'
_computing_data_reduction 'SAINT (Bruker, 2005)'
_computing_molecular_graphics 'SHELXTL (Sheldrick, 2008)'
_computing_publication_material
;
SHELXTL (Sheldrick, 2008) and PLATON (Spek, 2009)
;
_computing_structure_refinement 'SHELXTL (Sheldrick, 2008)L'
_computing_structure_solution 'SHELXTL (Sheldrick, 2008)'
_diffrn_ambient_temperature 100.00(10)
_diffrn_measured_fraction_theta_full 0.999
_diffrn_measured_fraction_theta_max 0.999
_diffrn_measurement_device_type
;
Bruker SMART APEXII CCD area-detector
;
_diffrn_measurement_method '\f and \w'
_diffrn_radiation_monochromator graphite
_diffrn_radiation_source 'fine-focus sealed tube'
_diffrn_radiation_type MoK\a
_diffrn_radiation_wavelength 0.71073
_diffrn_reflns_av_R_equivalents 0.0518
_diffrn_reflns_av_sigmaI/netI 0.0309
_diffrn_reflns_limit_h_max 32
_diffrn_reflns_limit_h_min -32
_diffrn_reflns_limit_k_max 10
_diffrn_reflns_limit_k_min -10
_diffrn_reflns_limit_l_max 20
_diffrn_reflns_limit_l_min -20
_diffrn_reflns_number 28636
_diffrn_reflns_theta_full 32.28
_diffrn_reflns_theta_max 32.28
_diffrn_reflns_theta_min 3.06
_diffrn_standards_number 0
_exptl_absorpt_coefficient_mu 0.354
_exptl_absorpt_correction_T_max 0.9905
_exptl_absorpt_correction_T_min 0.8674
_exptl_absorpt_correction_type multi-scan
_exptl_absorpt_process_details '(<i>SADABS</i>; Bruker, 2005)'
_exptl_crystal_colour colourless
_exptl_crystal_density_diffrn 1.414
_exptl_crystal_density_method 'not measured'
_exptl_crystal_description plate
_exptl_crystal_F_000 880
_exptl_crystal_size_max 0.414
_exptl_crystal_size_mid 0.199
_exptl_crystal_size_min 0.027
_refine_diff_density_max 0.453
_refine_diff_density_min -0.266
_refine_ls_extinction_method none
_refine_ls_goodness_of_fit_ref 1.044
_refine_ls_hydrogen_treatment mixed
_refine_ls_matrix_type full
_refine_ls_number_parameters 167
_refine_ls_number_reflns 3539
_refine_ls_number_restraints 0
_refine_ls_restrained_S_all 1.044
_refine_ls_R_factor_all 0.0521
_refine_ls_R_factor_gt 0.0394
_refine_ls_shift/su_max 0.001
_refine_ls_shift/su_max_lt 0.001
_refine_ls_shift/su_mean 0.000
_refine_ls_structure_factor_coef Fsqd
_refine_ls_weighting_details 'calc w=1/[\s^2^(Fo^2^)+(0.049P)^2^+1.2937P] where P=(Fo^2^+2Fc^2^)/3'
_refine_ls_weighting_scheme calc
_refine_ls_wR_factor_gt 0.0937
_refine_ls_wR_factor_ref 0.1008
_reflns_number_gt 2912
_reflns_number_total 3539
_reflns_threshold_expression I>2\s(I)
_cod_data_source_file sj2631.cif
_cod_data_source_block I
_cod_depositor_comments
;
The following automatic conversions were performed:
'_symmetry_cell_setting' value 'Monoclinic' changed to 'monoclinic'
according to '/home/saulius/struct/CIF-dictionaries/cif_core.dic'
dictionary named 'cif_core.dic' version 2.4.1 from 2010-06-29.

Automatic conversion script
Id: cif_fix_enum 1527 2010-12-29 10:47:43Z saulius 

The following automatic conversions were performed:

'_symmetry_cell_setting' value 'Monoclinic' changed to 'monoclinic'
according to /home/saulius/struct/CIF-dictionaries/cif_core.dic
dictionary named 'cif_core.dic' version 2.4.1 from 2010-06-29.

Automatic conversion script
Id: cif_fix_values 1715 2011-07-08 13:25:40Z adriana 
;
_cod_original_sg_symbol_H-M 'C 2/c'
_cod_database_code 2222457
_cod_database_fobs_code 2222457

loop_
_symmetry_equiv_pos_as_xyz
'x, y, z'
'-x, y, -z+1/2'
'x+1/2, y+1/2, z'
'-x+1/2, y+1/2, -z+1/2'
'-x, -y, -z'
'x, -y, z-1/2'
'-x+1/2, -y+1/2, -z'
'x+1/2, -y+1/2, z-1/2'

loop_
_atom_site_type_symbol
_atom_site_label
_atom_site_fract_x
_atom_site_fract_y
_atom_site_fract_z
_atom_site_U_iso_or_equiv
_atom_site_adp_type
_atom_site_calc_flag
_atom_site_refinement_flags
_atom_site_occupancy
_atom_site_disorder_assembly
_atom_site_disorder_group
Cl Cl1 0.023375(16) -0.37949(4) 0.13113(2) 0.02330(9) Uani d . 1 . .
O O1 0.28038(4) 0.80096(12) 0.13075(6) 0.01675(17) Uani d . 1 . .
N N1 0.18652(5) 0.38677(13) 0.08164(7) 0.01332(18) Uani d . 1 . .
N N2 0.22047(5) 0.53956(13) 0.06342(7) 0.01416(18) Uani d . 1 . .
N N3 0.24395(6) 0.61942(14) 0.23627(8) 0.0176(2) Uani d . 1 . .
C C1 0.11370(6) -0.05633(16) -0.01844(9) 0.0167(2) Uani d . 1 . .
C C2 0.08397(6) -0.21004(16) 0.01146(10) 0.0178(2) Uani d . 1 . .
C C3 0.06045(6) -0.18847(16) 0.09274(9) 0.0172(2) Uani d . 1 . .
C C4 0.06590(6) -0.01713(17) 0.14505(9) 0.0184(2) Uani d . 1 . .
C C5 0.09612(6) 0.13476(16) 0.11541(9) 0.0167(2) Uani d . 1 . .
C C6 0.12052(6) 0.11705(15) 0.03359(9) 0.0136(2) Uani d . 1 . .
C C7 0.15469(6) 0.27915(15) 0.00516(9) 0.0137(2) Uani d . 1 . .
C C8 0.24965(6) 0.65995(15) 0.14448(8) 0.0136(2) Uani d . 1 . .
C C9 0.15172(7) 0.30648(18) -0.10430(9) 0.0189(2) Uani d . 1 . .
H H1 0.1299(8) -0.071(2) -0.0751(13) 0.022(4) Uiso d . 1 . .
H H2 0.0807(8) -0.332(3) -0.0235(13) 0.029(4) Uiso d . 1 . .
H H4 0.0472(8) -0.007(2) 0.2047(13) 0.026(4) Uiso d . 1 . .
H H5 0.0998(8) 0.254(2) 0.1502(13) 0.024(4) Uiso d . 1 . .
H H9A 0.1211(11) 0.237(3) -0.1478(18) 0.053(6) Uiso d . 1 . .
H H9B 0.1901(12) 0.271(3) -0.1107(18) 0.064(7) Uiso d . 1 . .
H H9C 0.1416(9) 0.433(3) -0.1261(15) 0.036(5) Uiso d . 1 . .
H H1N2 0.2197(8) 0.579(3) 0.0019(14) 0.028(4) Uiso d . 1 . .
H H1N3 0.2668(8) 0.684(2) 0.2863(13) 0.022(4) Uiso d . 1 . .
H H2N3 0.2271(8) 0.522(2) 0.2487(12) 0.020(4) Uiso d . 1 . .

loop_
_atom_site_aniso_label
_atom_site_aniso_U_11
_atom_site_aniso_U_22
_atom_site_aniso_U_33
_atom_site_aniso_U_12
_atom_site_aniso_U_13
_atom_site_aniso_U_23
Cl1 0.02608(17) 0.01993(15) 0.02367(16) -0.00699(11) 0.00806(12) 0.00422(10)
O1 0.0227(4) 0.0154(4) 0.0128(4) -0.0054(3) 0.0067(3) -0.0010(3)
N1 0.0157(4) 0.0121(4) 0.0120(4) -0.0013(3) 0.0044(3) 0.0007(3)
N2 0.0202(5) 0.0127(4) 0.0100(4) -0.0042(3) 0.0056(4) -0.0007(3)
N3 0.0272(6) 0.0163(4) 0.0102(4) -0.0065(4) 0.0076(4) -0.0015(3)
C1 0.0176(5) 0.0165(5) 0.0163(5) -0.0024(4) 0.0064(4) -0.0024(4)
C2 0.0183(6) 0.0141(5) 0.0204(6) -0.0024(4) 0.0055(4) -0.0019(4)
C3 0.0165(5) 0.0148(5) 0.0188(5) -0.0024(4) 0.0039(4) 0.0037(4)
C4 0.0200(6) 0.0194(5) 0.0166(5) -0.0019(4) 0.0074(4) 0.0013(4)
C5 0.0200(6) 0.0151(5) 0.0158(5) -0.0013(4) 0.0073(4) -0.0010(4)
C6 0.0138(5) 0.0142(5) 0.0121(5) -0.0004(4) 0.0034(4) 0.0013(4)
C7 0.0158(5) 0.0127(4) 0.0121(5) -0.0006(4) 0.0040(4) 0.0003(4)
C8 0.0164(5) 0.0129(4) 0.0109(5) -0.0002(4) 0.0040(4) -0.0005(4)
C9 0.0266(7) 0.0185(5) 0.0124(5) -0.0052(5) 0.0077(5) -0.0008(4)

loop_
_atom_type_symbol
_atom_type_description
_atom_type_scat_dispersion_real
_atom_type_scat_dispersion_imag
_atom_type_scat_source
C C 0.0033 0.0016 'International Tables Vol C Tables 4.2.6.8 and 6.1.1.4'
H H 0.0000 0.0000 'International Tables Vol C Tables 4.2.6.8 and 6.1.1.4'
N N 0.0061 0.0033 'International Tables Vol C Tables 4.2.6.8 and 6.1.1.4'
O O 0.0106 0.0060 'International Tables Vol C Tables 4.2.6.8 and 6.1.1.4'
Cl Cl 0.1484 0.1585 'International Tables Vol C Tables 4.2.6.8 and 6.1.1.4'

loop_
_geom_angle_atom_site_label_1
_geom_angle_atom_site_label_2
_geom_angle_atom_site_label_3
_geom_angle_site_symmetry_1
_geom_angle_site_symmetry_3
_geom_angle
_geom_angle_publ_flag
C7 N1 N2 . . 119.12(9) ?
C8 N2 N1 . . 117.86(9) ?
C8 N2 H1N2 . . 115.9(12) ?
N1 N2 H1N2 . . 125.4(12) ?
C8 N3 H1N3 . . 116.1(12) ?
C8 N3 H2N3 . . 124.2(11) ?
H1N3 N3 H2N3 . . 118.0(16) ?
C2 C1 C6 . . 120.63(11) ?
C2 C1 H1 . . 119.1(10) ?
C6 C1 H1 . . 120.3(10) ?
C3 C2 C1 . . 119.16(11) ?
C3 C2 H2 . . 120.4(10) ?
C1 C2 H2 . . 120.4(10) ?
C2 C3 C4 . . 121.43(11) ?
C2 C3 Cl1 . . 119.65(9) ?
C4 C3 Cl1 . . 118.92(9) ?
C5 C4 C3 . . 119.04(11) ?
C5 C4 H4 . . 122.2(10) ?
C3 C4 H4 . . 118.7(10) ?
C4 C5 C6 . . 120.81(11) ?
C4 C5 H5 . . 120.0(10) ?
C6 C5 H5 . . 119.1(10) ?
C1 C6 C5 . . 118.92(10) ?
C1 C6 C7 . . 120.97(10) ?
C5 C6 C7 . . 120.08(10) ?
N1 C7 C6 . . 114.71(10) ?
N1 C7 C9 . . 124.82(10) ?
C6 C7 C9 . . 120.46(10) ?
O1 C8 N3 . . 122.47(10) ?
O1 C8 N2 . . 119.73(10) ?
N3 C8 N2 . . 117.80(10) ?
C7 C9 H9A . . 112.1(14) ?
C7 C9 H9B . . 109.4(15) ?
H9A C9 H9B . . 107(2) ?
C7 C9 H9C . . 111.6(11) ?
H9A C9 H9C . . 105.6(19) ?
H9B C9 H9C . . 110.9(19) ?

loop_
_geom_bond_atom_site_label_1
_geom_bond_atom_site_label_2
_geom_bond_site_symmetry_2
_geom_bond_distance
_geom_bond_publ_flag
Cl1 C3 . 1.7410(12) ?
O1 C8 . 1.2481(13) ?
N1 C7 . 1.2922(14) ?
N1 N2 . 1.3768(13) ?
N2 C8 . 1.3737(14) ?
N2 H1N2 . 0.883(18) ?
N3 C8 . 1.3378(14) ?
N3 H1N3 . 0.835(18) ?
N3 H2N3 . 0.826(17) ?
C1 C2 . 1.3935(16) ?
C1 C6 . 1.3979(15) ?
C1 H1 . 0.963(16) ?
C2 C3 . 1.3842(18) ?
C2 H2 . 0.977(18) ?
C3 C4 . 1.3895(17) ?
C4 C5 . 1.3882(16) ?
C4 H4 . 1.033(17) ?
C5 C6 . 1.4006(16) ?
C5 H5 . 0.958(17) ?
C6 C7 . 1.4863(15) ?
C7 C9 . 1.4943(16) ?
C9 H9A . 0.88(2) ?
C9 H9B . 0.91(2) ?
C9 H9C . 0.94(2) ?

loop_
_geom_hbond_atom_site_label_D
_geom_hbond_atom_site_label_H
_geom_hbond_atom_site_label_A
_geom_hbond_site_symmetry_A
_geom_hbond_distance_DH
_geom_hbond_distance_HA
_geom_hbond_distance_DA
_geom_hbond_angle_DHA
_geom_hbond_publ_flag
N2 H1N2 O1 7_565 0.884(19) 2.007(19) 2.8866(12) 173.3(19) yes
N3 H1N3 N1 4 0.835(18) 2.264(18) 3.0904(14) 170.5(16) yes
N3 H2N3 O1 4_545 0.826(17) 2.316(17) 3.0499(13) 148.4(15) yes
C9 H9C O1 7_565 0.94(2) 2.55(2) 3.2162(16) 128.1(16) yes

loop_
_geom_torsion_atom_site_label_1
_geom_torsion_atom_site_label_2
_geom_torsion_atom_site_label_3
_geom_torsion_atom_site_label_4
_geom_torsion_site_symmetry_1
_geom_torsion_site_symmetry_2
_geom_torsion_site_symmetry_3
_geom_torsion_site_symmetry_4
_geom_torsion
_geom_torsion_publ_flag
C7 N1 N2 C8 . . . . 175.03(10) ?
C6 C1 C2 C3 . . . . 0.79(18) ?
C1 C2 C3 C4 . . . . -0.05(18) ?
C1 C2 C3 Cl1 . . . . -179.84(9) ?
C2 C3 C4 C5 . . . . -0.55(19) ?
Cl1 C3 C4 C5 . . . . 179.24(9) ?
C3 C4 C5 C6 . . . . 0.41(18) ?
C2 C1 C6 C5 . . . . -0.92(18) ?
C2 C1 C6 C7 . . . . 177.35(11) ?
C4 C5 C6 C1 . . . . 0.32(17) ?
C4 C5 C6 C7 . . . . -177.97(11) ?
N2 N1 C7 C6 . . . . 179.22(9) ?
N2 N1 C7 C9 . . . . 0.30(17) ?
C1 C6 C7 N1 . . . . -146.43(11) ?
C5 C6 C7 N1 . . . . 31.82(15) ?
C1 C6 C7 C9 . . . . 32.55(16) ?
C5 C6 C7 C9 . . . . -149.20(12) ?
N1 N2 C8 O1 . . . . -179.37(10) ?
N1 N2 C8 N3 . . . . 0.92(16) ?

loop_
_cod_related_entry_id
_cod_related_entry_database
_cod_related_entry_code
1 ChemSpider 4576972
